data_1519027
loop_
_publ_author_name
'Naumov, N. G.'
'Artemkina, S. B.'
'Virovets, A. V.'
'Fedorov, V. E.'

_publ_section_title
;
 Adjustment of dimensionality in covalent frameworks formed by Co2+ and
 rhenium cluster chalcocyanide [Re6S8(CN)6]4-
;
_journal_name_full 'Solid State Sciences'
_journal_page_first 473
_journal_page_last 482
_journal_volume 1
_journal_year 1999
_chemical_formula_sum 'C30 H68 Co N8 O6 Re6 S8'
_chemical_formula_weight 2069.53
_space_group_IT_number 19
_symmetry_cell_setting orthorhombic
_symmetry_Int_Tables_number 19
_symmetry_space_group_name_Hall 'P 2ac 2ab'
_symmetry_space_group_name_H-M 'P 21 21 21'
_cell_angle_alpha 90
_cell_angle_beta 90
_cell_angle_gamma 90
_cell_formula_units_Z 4
_cell_length_a 17.942(9)
_cell_length_b 17.979(4)
_cell_length_c 16.344(8)
_cell_volume 5272(4)
_diffrn_ambient_temperature 293
_diffrn_radiation_probe x-ray
_diffrn_radiation_type MoK\a
_diffrn_radiation_wavelength 0.71073
_exptl_absorpt_coefficient_mu 14.385
_exptl_crystal_density_diffrn 2.607
_refine_ls_goodness_of_fit_ref 0.789
_refine_ls_number_reflns 3389
_refine_ls_R_factor_gt 0.0331
_refine_ls_wR_factor_gt 0.0700
_cod_data_source_file SSS-1999-1-473-481.cif
_cod_data_source_block (Pr4N)2Co[Re6S8(CN)6]6H2O
_cod_database_code 1519027

loop_
_symmetry_equiv_pos_site_id
_symmetry_equiv_pos_as_xyz
1 x,y,z
2 1/2-x,-y,1/2+z
3 1/2+x,1/2-y,-z
4 -x,1/2+y,1/2-z

loop_
_atom_site_label
_atom_site_type_symbol
_atom_site_thermal_displace_type
_atom_site_fract_x
_atom_site_fract_y
_atom_site_fract_z
_atom_site_occupancy
_atom_site_U_iso_or_equiv
_atom_site_calc_flag
_atom_site_refinement_flags
_atom_site_disorder_assembly
_atom_site_disorder_group
N21 N Uiso 0.7913(11) 0.2089(11) 0.6533(11) 1.000 0.025(5) . . . .
C211 C Uiso 0.871(3) 0.222(3) 0.677(3) 1.000 0.131(18) . . . .
C212 C Uiso 0.899(3) 0.242(3) 0.746(4) 1.000 0.18(3) . . . .
C213 C Uiso 0.9829(16) 0.2414(16) 0.752(2) 1.000 0.051(8) . . . .
C221 C Uiso 0.763(3) 0.145(3) 0.716(3) 1.000 0.15(2) . . . .
C222 C Uiso 0.780(3) 0.081(3) 0.709(4) 1.000 0.18(2) . . . .
C223 C Uiso 0.7474(17) 0.0298(19) 0.7631(17) 1.000 0.076(11) . . . .
C231 C Uiso 0.737(3) 0.268(3) 0.677(3) 1.000 0.115(17) . . . .
C232 C Uiso 0.685(4) 0.304(4) 0.654(4) 1.000 0.22(3) . . . .
C233 C Uiso 0.6353(18) 0.3590(18) 0.676(2) 1.000 0.073(10) . . . .
C241 C Uiso 0.790(2) 0.202(2) 0.568(2) 1.000 0.100(14) . . . .
C242 C Uiso 0.784(3) 0.225(3) 0.502(3) 1.000 0.18(2) . . . .
C243 C Uiso 0.1662(19) 0.227(2) 0.420(2) 1.000 0.084(12) . . . .
Re1 Re Uiso 0.49700(10) 0.89470(10) 0.49380(10) 1.000 0.0210(10) . . . .
Re2 Re Uiso 0.49820(10) 0.99940(10) 0.60210(10) 1.000 0.0210(10) . . . .
Re3 Re Uiso 0.40370(10) 1.00400(10) 0.48360(10) 1.000 0.0220(10) . . . .
Re4 Re Uiso 0.51170(10) 0.99250(10) 0.37930(10) 1.000 0.0200(10) . . . .
Re5 Re Uiso 0.60630(10) 0.98840(10) 0.49820(10) 1.000 0.0200(10) . . . .
Re6 Re Uiso 0.51330(10) 1.09740(10) 0.48740(10) 1.000 0.0220(10) . . . .
Co1 Co Uiso 0.4839(2) 0.9971(2) 0.0607(2) 1.000 0.0310(10) . . . .
S1 S Uiso 0.5855(4) 0.8994(4) 0.6037(4) 1.000 0.030(2) . . . .
S2 S Uiso 0.5982(4) 1.0862(4) 0.5979(4) 1.000 0.029(2) . . . .
S3 S Uiso 0.4252(4) 1.0937(4) 0.3777(5) 1.000 0.030(2) . . . .
S4 S Uiso 0.3983(4) 0.9122(4) 0.5900(4) 1.000 0.028(2) . . . .
S5 S Uiso 0.4106(4) 0.9071(4) 0.3833(4) 1.000 0.025(2) . . . .
S6 S Uiso 0.4132(4) 1.1005(4) 0.5839(4) 1.000 0.030(2) . . . .
S7 S Uiso 0.6124(4) 1.0786(4) 0.3919(4) 1.000 0.027(2) . . . .
S8 S Uiso 0.5979(4) 0.8918(4) 0.3983(4) 1.000 0.027(2) . . . .
O1 O Uiso 0.5447(8) 0.9075(9) 0.0160(12) 1.000 0.043(4) . . . .
O2 O Uiso 0.5670(7) 1.0644(8) 0.0132(13) 1.000 0.041(5) . . . .
O3 O Uiso 0.4282(9) 1.0257(9) -0.0503(8) 1.000 0.037(4) . . . .
O4 O Uiso 0.4286(11) 1.0963(13) 0.1022(15) 1.000 0.078(7) . . . .
O5 O Uiso 0.3944(10) 0.9209(11) 0.0833(12) 1.000 0.054(5) . . . .
N1 N Uiso 0.4863(12) 0.7154(10) 0.4900(14) 1.000 0.051(6) . . . .
N2 N Uiso 0.4899(10) 1.0047(14) 0.7976(9) 1.000 0.043(5) . . . .
N3 N Uiso 0.2245(10) 1.0245(14) 0.4798(14) 1.000 0.053(7) . . . .
N4 N Uiso 0.5145(9) 0.9862(11) 0.1818(9) 1.000 0.029(4) . . . .
N5 N Uiso 0.7864(10) 0.9751(15) 0.5051(14) 1.000 0.060(7) . . . .
N6 N Uiso 0.5383(14) 1.2754(11) 0.4783(18) 1.000 0.072(9) . . . .
C1 C Uiso 0.4890(11) 0.7769(11) 0.4925(14) 1.000 0.026(5) . . . .
C2 C Uiso 0.4931(11) 1.0032(14) 0.7293(11) 1.000 0.027(5) . . . .
C3 C Uiso 0.2837(14) 1.0176(14) 0.4797(14) 1.000 0.039(6) . . . .
C4 C Uiso 0.5162(10) 0.9866(12) 0.2521(12) 1.000 0.019(4) . . . .
C5 C Uiso 0.7235(10) 0.9811(13) 0.5035(13) 1.000 0.027(5) . . . .
C6 C Uiso 0.5268(13) 1.2158(11) 0.4837(13) 1.000 0.024(5) . . . .
N11 N Uiso 0.2958(11) 0.2006(12) 0.8399(12) 1.000 0.030(5) . . . .
C111 C Uiso 0.2802(12) 0.1200(15) 0.8212(15) 1.000 0.040(6) . . . .
C112 C Uiso 0.2606(15) 0.0988(13) 0.7449(14) 1.000 0.040(6) . . . .
C113 C Uiso 0.2515(16) 0.0123(19) 0.7331(15) 1.000 0.056(8) . . . .
C121 C Uiso 0.3592(14) 0.2311(14) 0.7867(17) 1.000 0.045(7) . . . .
C122 C Uiso 0.4292(16) 0.1962(17) 0.7975(18) 1.000 0.061(9) . . . .
C123 C Uiso 0.494(2) 0.231(2) 0.751(3) 1.000 0.086(11) . . . .
C131 C Uiso 0.2280(19) 0.2430(17) 0.819(2) 1.000 0.061(9) . . . .
C132 C Uiso 0.2247(17) 0.3244(16) 0.834(2) 1.000 0.058(9) . . . .
C133 C Uiso 0.1508(16) 0.3559(17) 0.8199(19) 1.000 0.062(9) . . . .
C141 C Uiso 0.3116(16) 0.2156(18) 0.9298(11) 1.000 0.061(9) . . . .
C142 C Uiso 0.2487(14) 0.1954(17) 0.9861(17) 1.000 0.057(7) . . . .
C143 C Uiso 0.2705(17) 0.216(2) 1.0716(19) 1.000 0.080(11) . . . .
OW O Uiso 0.6163(13) 0.9299(15) -0.1203(14) 1.000 0.094(8) . . . .

loop_
_atom_type_symbol
_atom_type_description
_atom_type_scat_dispersion_real
_atom_type_scat_dispersion_imag
_atom_type_scat_source
C C 0.0033 0.0016 ' International Tables Vol C Tables 4.2.6.8 and 6.1.1.4'
Co Co 0.3494 0.9721 ' International Tables Vol C Tables 4.2.6.8 and 6.1.1.4'
N N 0.0061 0.0033 ' International Tables Vol C Tables 4.2.6.8 and 6.1.1.4'
O O 0.0106 0.0060 ' International Tables Vol C Tables 4.2.6.8 and 6.1.1.4'
Re Re -1.0185 7.2310 ' International Tables Vol C Tables 4.2.6.8 and 6.1.1.4'
S S 0.1246 0.1234 ' International Tables Vol C Tables 4.2.6.8 and 6.1.1.4'

loop_
_geom_angle_atom_site_label_1
_geom_angle_atom_site_label_2
_geom_angle_atom_site_label_3
_geom_angle
_geom_angle_site_symmetry_1
_geom_angle_site_symmetry_2
_geom_angle_site_symmetry_3
_geom_angle_publ_flag
Re4 Re1 S1 116.82(19) . . . yes
Re4 Re1 S4 117.59(19) . . . yes
Re4 Re1 S5 56.98(18) . . . yes
Re4 Re1 S8 57.60(18) . . . yes
Re4 Re1 C1 132.8(6) . . . yes
Re5 Re1 S1 56.93(18) . . . yes
Re5 Re1 S4 117.26(19) . . . yes
Re5 Re1 S5 116.87(19) . . . yes
Re5 Re1 S8 57.20(18) . . . yes
Re5 Re1 C1 134.5(5) . . . yes
S1 Re1 S4 89.6(2) . . . yes
S1 Re1 S5 172.6(3) . . . yes
S1 Re1 S8 89.3(2) . . . yes
S1 Re1 C1 95.0(6) . . . yes
S4 Re1 S5 90.2(2) . . . yes
Re2 Re1 Re3 59.74(7) . . . yes
Re2 Re1 Re4 89.97(8) . . . yes
Re2 Re1 Re5 60.01(7) . . . yes
Re2 Re1 S1 57.04(18) . . . yes
Re2 Re1 S4 57.28(18) . . . yes
Re2 Re1 S5 117.06(19) . . . yes
Re2 Re1 S8 117.18(19) . . . yes
Re2 Re1 C1 137.2(6) . . . yes
Re3 Re1 Re4 60.13(7) . . . yes
Re3 Re1 Re5 89.87(8) . . . yes
Re3 Re1 S1 116.73(19) . . . yes
Re3 Re1 S4 57.50(18) . . . yes
Re3 Re1 S5 57.37(18) . . . yes
Re3 Re1 S8 117.68(19) . . . yes
Re3 Re1 C1 135.5(5) . . . yes
Re4 Re1 Re5 59.93(7) . . . yes
S4 Re1 S8 173.6(3) . . . yes
S4 Re1 C1 95.0(6) . . . yes
S5 Re1 S8 90.0(2) . . . yes
S5 Re1 C1 92.4(6) . . . yes
S8 Re1 C1 91.3(6) . . . yes
Re5 Re2 S2 57.69(17) . . . yes
Re5 Re2 S4 117.27(18) . . . yes
Re5 Re2 S6 117.06(18) . . . yes
Re5 Re2 C2 133.7(6) . . . yes
Re6 Re2 S1 116.92(18) . . . yes
Re6 Re2 S2 56.86(17) . . . yes
Re6 Re2 S4 117.74(18) . . . yes
Re6 Re2 S6 57.24(17) . . . yes
Re6 Re2 C2 134.9(7) . . . yes
S1 Re2 S2 90.0(3) . . . yes
Re3 Re2 S4 57.66(17) . . . yes
Re3 Re2 S6 57.46(17) . . . yes
Re3 Re2 C2 136.1(6) . . . yes
Re5 Re2 Re6 59.84(7) . . . yes
Re5 Re2 S1 57.10(17) . . . yes
Re1 Re2 Re3 60.18(7) . . . yes
Re1 Re2 Re5 60.04(7) . . . yes
Re1 Re2 Re6 90.04(7) . . . yes
Re1 Re2 S1 57.57(17) . . . yes
Re1 Re2 S2 117.67(18) . . . yes
Re1 Re2 S4 57.26(17) . . . yes
Re1 Re2 S6 117.60(18) . . . yes
Re1 Re2 C2 135.0(7) . . . yes
Re3 Re2 Re5 90.14(7) . . . yes
Re3 Re2 Re6 60.14(7) . . . yes
Re3 Re2 S1 117.70(18) . . . yes
Re3 Re2 S2 116.99(18) . . . yes
S1 Re2 S4 89.9(3) . . . yes
S1 Re2 S6 173.4(2) . . . yes
S1 Re2 C2 92.4(7) . . . yes
S2 Re2 S4 173.6(2) . . . yes
S2 Re2 S6 88.8(3) . . . yes
S2 Re2 C2 92.3(6) . . . yes
S4 Re2 S6 90.6(3) . . . yes
S4 Re2 C2 94.1(6) . . . yes
S6 Re2 C2 94.1(7) . . . yes
Re4 Re3 S3 57.17(18) . . . yes
Re4 Re3 S4 116.90(19) . . . yes
Re4 Re3 S5 56.82(18) . . . yes
Re4 Re3 S6 117.11(19) . . . yes
Re4 Re3 C3 137.1(6) . . . yes
Re6 Re3 S3 57.19(19) . . . yes
Re1 Re3 C3 136.9(7) . . . yes
Re2 Re3 Re4 89.99(8) . . . yes
Re2 Re3 Re6 60.15(7) . . . yes
Re2 Re3 S3 117.3(2) . . . yes
Re2 Re3 S4 57.28(18) . . . yes
Re2 Re3 S5 117.21(19) . . . yes
Re2 Re3 S6 57.40(18) . . . yes
Re2 Re3 C3 132.8(6) . . . yes
Re4 Re3 Re6 59.91(7) . . . yes
Re1 Re3 Re2 60.07(7) . . . yes
Re1 Re3 Re4 59.83(7) . . . yes
Re1 Re3 Re6 89.98(8) . . . yes
Re1 Re3 S3 116.97(19) . . . yes
Re1 Re3 S4 57.11(18) . . . yes
Re1 Re3 S5 57.19(18) . . . yes
Re1 Re3 S6 117.42(19) . . . yes
Re6 Re3 S4 117.38(19) . . . yes
Re6 Re3 S5 116.70(19) . . . yes
Re6 Re3 S6 57.23(18) . . . yes
Re6 Re3 C3 133.0(7) . . . yes
S3 Re3 S4 173.0(3) . . . yes
S3 Re3 S5 89.3(3) . . . yes
S3 Re3 S6 89.7(3) . . . yes
S3 Re3 C3 93.6(7) . . . yes
S4 Re3 S5 89.9(2) . . . yes
S4 Re3 S6 90.3(2) . . . yes
S4 Re3 C3 93.4(7) . . . yes
S5 Re3 S6 173.0(3) . . . yes
S5 Re3 C3 96.5(7) . . . yes
S6 Re3 C3 90.5(7) . . . yes
Re5 Re4 S7 57.05(17) . . . yes
Re1 Re4 S5 57.47(17) . . . yes
Re1 Re4 S7 117.15(18) . . . yes
Re1 Re4 S8 57.21(17) . . . yes
Re1 Re4 C4 133.9(6) . . . yes
Re3 Re4 Re5 89.93(7) . . . yes
Re3 Re4 Re6 60.00(7) . . . yes
Re3 Re4 S3 57.4(2) . . . yes
Re3 Re4 S5 57.48(17) . . . yes
Re3 Re4 S7 117.24(18) . . . yes
Re3 Re4 S8 117.20(18) . . . yes
Re3 Re4 C4 133.6(5) . . . yes
Re5 Re4 Re6 59.93(7) . . . yes
Re5 Re4 S3 117.2(2) . . . yes
Re5 Re4 S5 117.55(18) . . . yes
Re1 Re4 Re3 60.04(7) . . . yes
Re1 Re4 Re5 60.13(7) . . . yes
Re1 Re4 Re6 90.15(7) . . . yes
Re1 Re4 S3 117.4(2) . . . yes
S8 Re4 C4 93.8(6) . . . yes
Re5 Re4 C4 136.4(5) . . . yes
Re6 Re4 S3 57.3(2) . . . yes
Re6 Re4 S5 117.45(18) . . . yes
Re6 Re4 S7 57.29(17) . . . yes
Re6 Re4 S8 117.04(18) . . . yes
Re6 Re4 C4 136.0(6) . . . yes
S3 Re4 S5 89.8(3) . . . yes
S3 Re4 S7 89.9(3) . . . yes
S3 Re4 S8 173.2(3) . . . yes
S3 Re4 C4 93.0(6) . . . yes
S5 Re4 S7 173.5(2) . . . yes
S5 Re4 S8 90.1(3) . . . yes
S5 Re4 C4 91.4(6) . . . yes
S7 Re4 S8 89.4(2) . . . yes
Re5 Re4 S8 57.15(17) . . . yes
S7 Re4 C4 95.2(6) . . . yes
S7 Re5 S8 90.0(2) . . . yes
S7 Re5 C5 91.5(6) . . . yes
S8 Re5 C5 92.6(6) . . . yes
Re1 Re5 S2 116.74(19) . . . yes
Re1 Re5 S7 117.30(19) . . . yes
Re1 Re5 S8 57.28(18) . . . yes
S2 Re5 C5 94.5(6) . . . yes
Re2 Re5 Re4 89.94(8) . . . yes
Re2 Re5 Re6 60.11(7) . . . yes
Re2 Re5 S1 57.20(18) . . . yes
Re2 Re5 S2 56.84(18) . . . yes
Re2 Re5 S7 117.52(19) . . . yes
Re2 Re5 S8 117.21(19) . . . yes
Re1 Re5 C5 135.8(6) . . . yes
S2 Re5 S8 172.9(3) . . . yes
Re1 Re5 Re2 59.95(7) . . . yes
Re1 Re5 Re4 59.94(7) . . . yes
Re1 Re5 Re6 90.14(8) . . . yes
Re1 Re5 S1 57.57(18) . . . yes
Re4 Re5 S8 57.63(18) . . . yes
Re4 Re5 C5 133.5(6) . . . yes
Re6 Re5 S1 117.29(19) . . . yes
Re6 Re5 S2 56.71(18) . . . yes
Re6 Re5 S7 57.45(18) . . . yes
Re6 Re5 S8 117.69(19) . . . yes
Re6 Re5 C5 134.0(6) . . . yes
S1 Re5 S2 89.5(2) . . . yes
S1 Re5 S7 173.6(3) . . . yes
S1 Re5 S8 89.8(2) . . . yes
Re2 Re5 C5 136.5(6) . . . yes
Re4 Re5 Re6 60.10(7) . . . yes
Re4 Re5 S1 117.46(19) . . . yes
Re4 Re5 S2 116.75(19) . . . yes
Re4 Re5 S7 57.39(18) . . . yes
S1 Re5 C5 94.9(6) . . . yes
S2 Re5 S7 90.0(2) . . . yes
Re2 Re6 Re5 60.05(7) . . . yes
Re2 Re6 Re3 59.71(7) . . . yes
Re2 Re6 Re4 89.84(8) . . . yes
Re2 Re6 S6 57.26(18) . . . yes
Re2 Re6 S7 117.06(19) . . . yes
Re2 Re6 C6 135.1(6) . . . yes
Re3 Re6 Re4 60.09(7) . . . yes
Re3 Re6 Re5 90.01(8) . . . yes
Re2 Re6 S2 57.15(18) . . . yes
Re2 Re6 S3 117.08(19) . . . yes
S2 Re6 S3 173.4(3) . . . yes
S2 Re6 S6 89.0(2) . . . yes
S2 Re6 S7 90.4(2) . . . yes
S2 Re6 C6 91.9(6) . . . yes
S3 Re6 S6 89.9(3) . . . yes
S3 Re6 S7 89.9(3) . . . yes
S3 Re6 C6 94.7(6) . . . yes
S6 Re6 S7 173.2(3) . . . yes
S6 Re6 C6 94.6(6) . . . yes
S7 Re6 C6 92.2(6) . . . yes
Re4 Re6 C6 135.0(6) . . . yes
Re5 Re6 S2 57.85(18) . . . yes
Re5 Re6 S3 117.24(19) . . . yes
Re5 Re6 S6 117.29(19) . . . yes
Re5 Re6 S7 57.05(18) . . . yes
Re3 Re6 S2 116.84(19) . . . yes
Re3 Re6 S3 57.41(19) . . . yes
Re3 Re6 S6 57.31(18) . . . yes
Re3 Re6 S7 117.26(19) . . . yes
Re3 Re6 C6 136.9(6) . . . yes
Re4 Re6 Re5 59.98(7) . . . yes
Re4 Re6 S2 117.77(19) . . . yes
Re4 Re6 S3 57.30(18) . . . yes
Re4 Re6 S6 117.36(19) . . . yes
Re4 Re6 S7 57.22(18) . . . yes
Re5 Re6 C6 133.1(6) . . . yes
O1 Co1 O2 86.7(6) . . . yes
O1 Co1 O3 97.7(7) . . . yes
O1 Co1 O5 87.6(7) . . . yes
O1 Co1 N4 97.1(7) . . . yes
O1 Co1 O4 174.8(7) . . . yes
O2 Co1 O3 83.0(7) . . . yes
O2 Co1 O4 88.0(7) . . . yes
O2 Co1 O5 167.8(8) . . . yes
O2 Co1 N4 102.9(7) . . . yes
O3 Co1 O4 81.5(8) . . . yes
O3 Co1 O5 87.1(7) . . . yes
O3 Co1 N4 164.4(7) . . . yes
O4 Co1 O5 97.5(8) . . . yes
O4 Co1 N4 84.2(8) . . . yes
O5 Co1 N4 88.5(7) . . . yes
Re1 S1 Re2 65.39(19) . . . yes
Re1 S1 Re5 65.50(18) . . . yes
Re2 S1 Re5 65.70(19) . . . yes
Re2 S2 Re5 65.48(19) . . . yes
Re2 S2 Re6 66.00(19) . . . yes
Re5 S2 Re6 65.44(18) . . . yes
Re3 S3 Re6 65.4(2) . . . yes
Re3 S3 Re4 65.5(2) . . . yes
Re4 S3 Re6 65.4(2) . . . yes
Re1 S4 Re2 65.47(19) . . . yes
Re1 S4 Re3 65.40(18) . . . yes
Re2 S4 Re3 65.06(19) . . . yes
Re1 S5 Re4 65.56(19) . . . yes
Re3 S5 Re4 65.70(19) . . . yes
Re1 S5 Re3 65.44(18) . . . yes
Re2 S6 Re3 65.14(19) . . . yes
Re2 S6 Re6 65.50(19) . . . yes
Re3 S6 Re6 65.46(19) . . . yes
Re4 S7 Re5 65.56(19) . . . yes
Re4 S7 Re6 65.49(19) . . . yes
Re5 S7 Re6 65.50(19) . . . yes
Re1 S8 Re5 65.52(19) . . . yes
Re4 S8 Re5 65.22(19) . . . yes
Re1 S8 Re4 65.19(19) . . . yes
C211 N21 C221 104(3) . . . yes
C211 N21 C231 116(3) . . . yes
C211 N21 C241 107(3) . . . yes
C221 N21 C231 98(3) . . . yes
C221 N21 C241 124(3) . . . yes
C231 N21 C241 108(3) . . . yes
Co1 N4 C4 164.9(16) . . . yes
C111 N11 C141 114(2) . . . yes
C111 N11 C121 111.5(18) . . . yes
C131 N11 C141 107(2) . . . yes
C121 N11 C131 107(2) . . . yes
C121 N11 C141 110.3(19) . . . yes
C111 N11 C131 107.3(19) . . . yes
Re1 C1 N1 178(2) . . . yes
Re2 C2 N2 179(3) . . . yes
Re3 C3 N3 178(3) . . . yes
Re4 C4 N4 175.5(16) . . . yes
Re5 C5 N5 178(2) . . . yes
Re6 C6 N6 175(2) . . . yes
N21 C211 C212 130(5) . . . yes
C211 C212 C213 116(5) . . . no
N21 C221 C222 123(5) . . . yes
C221 C222 C223 118(5) . . . no
N21 C231 C232 144(5) . . . yes
C233 C232 C243 111(5) . . 3_556 no
C231 C232 C243 104(6) . . 3_556 no
C231 C232 C233 144(6) . . . no
N21 C241 C242 154(4) . . . yes
N11 C111 C112 121(2) . . . yes
C111 C112 C113 115(2) . . . no
N11 C121 C122 115(2) . . . yes
C121 C122 C123 116(3) . . . no
N11 C131 C132 120(3) . . . yes
C131 C132 C133 113(3) . . . no
N11 C141 C142 114(2) . . . yes
C141 C142 C143 108(2) . . . no

loop_
_geom_bond_atom_site_label_1
_geom_bond_atom_site_label_2
_geom_bond_distance
_geom_bond_site_symmetry_1
_geom_bond_site_symmetry_2
_geom_bond_publ_flag
Re1 Re5 2.586(3) . . yes
Re1 S1 2.399(7) . . yes
Re1 S4 2.389(7) . . yes
Re1 S5 2.391(7) . . yes
Re1 S8 2.391(7) . . yes
Re1 C1 2.12(2) . . yes
Re1 Re3 2.587(3) . . yes
Re1 Re4 2.581(3) . . yes
Re1 Re2 2.584(3) . . yes
Re2 Re6 2.587(3) . . yes
Re2 S2 2.379(8) . . yes
Re2 S4 2.390(7) . . yes
Re2 S1 2.385(8) . . yes
Re2 Re3 2.575(3) . . yes
Re2 Re5 2.586(3) . . yes
Re2 C2 2.082(18) . . yes
Re2 S6 2.391(7) . . yes
Re3 S4 2.400(7) . . yes
Re3 S3 2.397(8) . . yes
Re3 C3 2.17(3) . . yes
Re3 S5 2.395(7) . . yes
Re3 S6 2.393(7) . . yes
Re3 Re4 2.589(3) . . yes
Re3 Re6 2.587(3) . . yes
Re4 S7 2.388(8) . . yes
Re4 S8 2.401(7) . . yes
Re4 C4 2.08(2) . . yes
Re4 Re5 2.581(3) . . yes
Re4 Re6 2.584(3) . . yes
Re4 S3 2.392(8) . . yes
Re4 S5 2.377(7) . . yes
Re5 S7 2.379(7) . . yes
Re5 S8 2.389(7) . . yes
Re5 C5 2.109(18) . . yes
Re5 S1 2.382(7) . . yes
Re5 S2 2.402(7) . . yes
Re5 Re6 2.580(3) . . yes
Re6 S2 2.371(7) . . yes
Re6 S3 2.391(8) . . yes
Re6 C6 2.14(2) . . yes
Re6 S6 2.391(7) . . yes
Re6 S7 2.390(7) . . yes
Co1 O1 2.078(17) . . yes
Co1 O2 2.071(15) . . yes
Co1 O3 2.134(14) . . yes
Co1 O4 2.15(2) . . yes
Co1 N4 2.063(15) . . yes
Co1 O5 2.143(19) . . yes
N21 C221 1.62(6) . . yes
N21 C211 1.50(6) . . yes
N21 C231 1.49(6) . . yes
N21 C241 1.40(4) . . yes
N1 C1 1.11(3) . . yes
N2 C2 1.12(2) . . yes
N3 C3 1.07(3) . . yes
N4 C4 1.15(2) . . yes
N5 C5 1.13(3) . . yes
N6 C6 1.10(3) . . yes
N11 C131 1.48(4) . . yes
N11 C141 1.52(3) . . yes
N11 C111 1.51(3) . . yes
N11 C121 1.53(3) . . yes
C211 C212 1.29(8) . . no
C212 C213 1.51(6) . . no
C221 C222 1.20(8) . . no
C222 C223 1.40(7) . . no
C231 C232 1.20(9) . . no
C232 C243 1.37(8) . 3_556 no
C232 C233 1.38(8) . . no
C241 C242 1.16(6) . . no
C111 C112 1.35(3) . . no
C112 C113 1.58(4) . . no
C121 C122 1.42(4) . . no
C122 C123 1.52(5) . . no
C131 C132 1.49(4) . . no
C132 C133 1.46(4) . . no
C141 C142 1.50(4) . . no
C142 C143 1.50(4) . . no

loop_
_geom_torsion_atom_site_label_1
_geom_torsion_atom_site_label_2
_geom_torsion_atom_site_label_3
_geom_torsion_atom_site_label_4
_geom_torsion
_geom_torsion_site_symmetry_1
_geom_torsion_site_symmetry_2
_geom_torsion_site_symmetry_3
_geom_torsion_site_symmetry_4
_geom_torsion_publ_flag
C1 Re1 Re5 C5 -1.0(12) . . . . no
Re2 Re1 S1 Re5 -73.22(15) . . . . no
Re3 Re1 S1 Re2 2.6(2) . . . . no
Re3 Re1 S1 Re5 -70.67(18) . . . . no
Re4 Re1 S1 Re2 70.82(18) . . . . no
Re4 Re1 S1 Re5 -2.4(2) . . . . no
Re5 Re1 S1 Re2 73.22(15) . . . . no
S4 Re1 S1 Re2 -50.2(2) . . . . no
S4 Re1 S1 Re5 -123.4(2) . . . . no
S8 Re1 S1 Re2 123.5(2) . . . . no
S8 Re1 S1 Re5 50.3(2) . . . . no
C1 Re1 S1 Re2 -145.2(6) . . . . no
C1 Re1 S1 Re5 141.5(6) . . . . no
Re2 Re1 S4 Re3 72.50(15) . . . . no
Re3 Re1 S4 Re2 -72.50(15) . . . . no
Re4 Re1 S4 Re2 -70.34(18) . . . . no
Re3 Re1 Re2 Re5 -109.48(8) . . . . no
Re3 Re1 Re2 Re6 -54.95(7) . . . . no
Re3 Re1 Re2 S1 -177.4(2) . . . . no
Re3 Re1 Re2 S2 -106.9(2) . . . . no
Re3 Re1 Re2 S4 68.6(2) . . . . no
Re3 Re1 Re2 S6 -2.6(2) . . . . no
Re3 Re1 Re2 C2 127.0(8) . . . . no
Re4 Re1 Re2 Re3 54.81(7) . . . . no
Re4 Re1 Re2 Re5 -54.68(7) . . . . no
Re4 Re1 Re2 Re6 -0.15(8) . . . . no
Re4 Re1 Re2 S1 -122.6(2) . . . . no
Re4 Re1 Re2 S2 -52.1(2) . . . . no
Re4 Re1 Re2 S4 123.4(2) . . . . no
Re4 Re1 Re2 S6 52.3(2) . . . . no
Re4 Re1 Re2 C2 -178.2(8) . . . . no
Re5 Re1 Re2 Re3 109.48(8) . . . . no
Re5 Re1 Re2 Re6 54.53(7) . . . . no
Re5 Re1 Re2 S1 -67.9(2) . . . . no
Re5 Re1 Re2 S2 2.6(2) . . . . no
Re5 Re1 Re2 S4 178.1(2) . . . . no
Re5 Re1 Re2 S6 106.9(2) . . . . no
Re5 Re1 Re2 C2 -123.5(8) . . . . no
S1 Re1 Re2 Re3 177.4(2) . . . . no
S1 Re1 Re2 Re5 67.9(2) . . . . no
S1 Re1 Re2 Re6 122.4(2) . . . . no
S1 Re1 Re2 S2 70.5(3) . . . . no
S1 Re1 Re2 S4 -114.0(3) . . . . no
S1 Re1 Re2 S6 174.8(3) . . . . no
S1 Re1 Re2 C2 -55.6(8) . . . . no
S4 Re1 Re2 Re3 -68.6(2) . . . . no
S4 Re1 Re2 Re5 -178.1(2) . . . . no
S4 Re1 Re2 Re6 -123.6(2) . . . . no
S4 Re1 Re2 S1 114.0(3) . . . . no
S4 Re1 Re2 S2 -175.5(3) . . . . no
S4 Re1 Re2 S6 -71.2(3) . . . . no
S4 Re1 Re2 C2 58.4(8) . . . . no
S5 Re1 Re2 Re3 2.6(2) . . . . no
S5 Re1 Re2 Re5 -106.9(2) . . . . no
S5 Re1 Re2 Re6 -52.4(2) . . . . no
S5 Re1 Re2 S1 -174.8(3) . . . . no
S5 Re1 Re2 S2 -104.3(3) . . . . no
S5 Re1 Re2 S4 71.2(3) . . . . no
S5 Re1 Re2 S6 0.0(3) . . . . no
S5 Re1 Re2 C2 129.6(8) . . . . no
S8 Re1 Re2 Re3 107.8(2) . . . . no
S8 Re1 Re2 Re5 -1.7(2) . . . . no
S8 Re1 Re2 Re6 52.8(2) . . . . no
S8 Re1 Re2 S1 -69.6(3) . . . . no
S8 Re1 Re2 S2 0.9(3) . . . . no
S8 Re1 Re2 S4 176.4(3) . . . . no
S8 Re1 Re2 S6 105.2(3) . . . . no
S8 Re1 Re2 C2 -125.2(8) . . . . no
C1 Re1 Re2 Re3 -125.9(8) . . . . no
C1 Re1 Re2 Re5 124.7(8) . . . . no
C1 Re1 Re2 Re6 179.2(8) . . . . no
C1 Re1 Re2 S1 56.8(8) . . . . no
C1 Re1 Re2 S2 127.3(8) . . . . no
C1 Re1 Re2 S4 -57.2(8) . . . . no
C1 Re1 Re2 S6 -128.4(8) . . . . no
C1 Re1 Re2 C2 1.2(11) . . . . no
Re2 Re1 Re3 Re4 109.54(8) . . . . no
Re2 Re1 Re3 Re6 54.96(7) . . . . no
Re2 Re1 Re3 S3 107.5(2) . . . . no
Re2 Re1 Re3 S4 -68.3(2) . . . . no
Re2 Re1 Re3 S5 177.3(2) . . . . no
Re2 Re1 Re3 S6 2.6(2) . . . . no
Re2 Re1 Re3 C3 -122.2(9) . . . . no
Re4 Re1 Re3 Re2 -109.54(8) . . . . no
Re4 Re1 Re3 Re6 -54.57(7) . . . . no
Re4 Re1 Re3 S3 -2.0(2) . . . . no
Re4 Re1 Re3 S4 -177.8(2) . . . . no
Re4 Re1 Re3 S5 67.8(2) . . . . no
Re4 Re1 Re3 S6 -107.0(2) . . . . no
Re4 Re1 Re3 C3 128.3(9) . . . . no
Re5 Re1 Re3 Re2 -54.74(7) . . . . no
Re5 Re1 Re3 Re4 54.80(7) . . . . no
Re5 Re1 Re3 Re6 0.23(7) . . . . no
Re5 Re1 Re3 S3 52.8(2) . . . . no
Re5 Re1 Re3 S4 -123.0(2) . . . . no
Re5 Re1 Re3 S5 122.6(2) . . . . no
Re5 Re1 Re3 S6 -52.2(2) . . . . no
Re5 Re1 Re3 C3 -176.9(9) . . . . no
S1 Re1 Re3 Re2 -2.5(2) . . . . no
S1 Re1 Re3 Re4 107.1(2) . . . . no
S1 Re1 Re3 Re6 52.5(2) . . . . no
S1 Re1 Re3 S3 105.0(3) . . . . no
S1 Re1 Re3 S4 -70.7(3) . . . . no
S1 Re1 Re3 S5 174.8(3) . . . . no
S1 Re1 Re3 S6 0.1(3) . . . . no
S1 Re1 Re3 C3 -124.7(9) . . . . no
S4 Re1 Re3 Re2 68.3(2) . . . . no
S4 Re1 Re3 Re4 177.8(2) . . . . no
S4 Re1 Re3 Re6 123.2(2) . . . . no
S4 Re1 Re3 S3 175.8(3) . . . . no
S4 Re1 Re3 S5 -114.5(3) . . . . no
S4 Re1 Re3 S6 70.8(3) . . . . no
S4 Re1 Re3 C3 -53.9(9) . . . . no
S5 Re1 Re3 Re2 -177.3(2) . . . . no
S5 Re1 Re3 Re4 -67.8(2) . . . . no
S5 Re1 Re3 Re6 -122.3(2) . . . . no
S5 Re1 Re3 S3 -69.8(3) . . . . no
S5 Re1 Re3 S4 114.5(3) . . . . no
S5 Re1 Re3 S6 -174.7(3) . . . . no
S5 Re1 Re3 C3 60.5(9) . . . . no
S8 Re1 Re3 Re2 -106.9(2) . . . . no
S8 Re1 Re3 Re4 2.6(2) . . . . no
S8 Re1 Re3 Re6 -52.0(2) . . . . no
S8 Re1 Re3 S3 0.6(3) . . . . no
S8 Re1 Re3 S4 -175.2(3) . . . . no
S8 Re1 Re3 S5 70.4(3) . . . . no
S8 Re1 Re3 S6 -104.4(3) . . . . no
S8 Re1 Re3 C3 130.9(9) . . . . no
C1 Re1 Re3 Re2 128.3(9) . . . . no
C1 Re1 Re3 Re4 -122.2(9) . . . . no
C1 Re1 Re3 Re6 -176.8(9) . . . . no
C1 Re1 Re3 S3 -124.2(9) . . . . no
C1 Re1 Re3 S4 60.0(9) . . . . no
C1 Re1 Re3 S5 -54.5(9) . . . . no
C1 Re1 Re3 S6 130.8(9) . . . . no
C1 Re1 Re3 C3 6.1(13) . . . . no
Re2 Re1 Re4 Re3 -54.49(7) . . . . no
Re2 Re1 Re4 Re5 54.74(7) . . . . no
Re2 Re1 Re4 Re6 0.15(8) . . . . no
Re2 Re1 Re4 S3 -52.5(2) . . . . no
Re2 Re1 Re4 S5 -122.9(2) . . . . no
Re2 Re1 Re4 S7 52.9(2) . . . . no
Re2 Re1 Re4 S8 122.8(2) . . . . no
Re2 Re1 Re4 C4 -177.9(7) . . . . no
Re3 Re1 Re4 Re5 109.23(8) . . . . no
Re3 Re1 Re4 Re6 54.64(7) . . . . no
Re3 Re1 Re4 S3 2.0(2) . . . . no
Re3 Re1 Re4 S5 -68.4(2) . . . . no
Re3 Re1 Re4 S7 107.3(2) . . . . no
Re3 Re1 Re4 S8 177.3(2) . . . . no
Re3 Re1 Re4 C4 -123.4(7) . . . . no
Re5 Re1 Re4 Re3 -109.23(8) . . . . no
Re5 Re1 Re4 Re6 -54.59(7) . . . . no
Re5 Re1 Re4 S3 -107.2(2) . . . . no
Re5 Re1 Re4 S5 -177.6(2) . . . . no
Re5 Re1 Re4 S7 -1.9(2) . . . . no
Re5 Re1 Re4 S8 68.0(2) . . . . no
Re5 Re1 Re4 C4 127.3(7) . . . . no
S1 Re1 Re4 Re3 -106.9(2) . . . . no
S1 Re1 Re4 Re5 2.3(2) . . . . no
S1 Re1 Re4 Re6 -52.3(2) . . . . no
S1 Re1 Re4 S3 -104.9(3) . . . . no
S1 Re1 Re4 S5 -175.3(3) . . . . no
S1 Re1 Re4 S7 0.4(3) . . . . no
S1 Re1 Re4 S8 70.4(3) . . . . no
S1 Re1 Re4 C4 129.7(7) . . . . no
S4 Re1 Re4 Re3 -2.1(2) . . . . no
S4 Re1 Re4 Re5 107.1(2) . . . . no
S4 Re1 Re4 Re6 52.5(2) . . . . no
S4 Re1 Re4 S3 -0.1(3) . . . . no
S4 Re1 Re4 S5 -70.5(3) . . . . no
S4 Re1 Re4 S7 105.2(3) . . . . no
S4 Re1 Re4 S8 175.2(3) . . . . no
S4 Re1 Re4 C4 -125.5(7) . . . . no
S5 Re1 Re4 Re3 68.4(2) . . . . no
S5 Re1 Re4 Re5 177.6(2) . . . . no
S5 Re1 Re4 Re6 123.0(2) . . . . no
S5 Re1 Re4 S3 70.4(3) . . . . no
S5 Re1 Re4 S7 175.7(3) . . . . no
S5 Re1 Re4 S8 -114.3(3) . . . . no
S5 Re1 Re4 C4 -55.0(7) . . . . no
S8 Re1 Re4 Re3 -177.3(2) . . . . no
S8 Re1 Re4 Re5 -68.0(2) . . . . no
S8 Re1 Re4 Re6 -122.6(2) . . . . no
S8 Re1 Re4 S3 -175.2(3) . . . . no
S8 Re1 Re4 S5 114.3(3) . . . . no
S8 Re1 Re4 S7 -69.9(3) . . . . no
S8 Re1 Re4 C4 59.3(7) . . . . no
C1 Re1 Re4 Re3 126.1(7) . . . . no
C1 Re1 Re4 Re5 -124.7(7) . . . . no
C1 Re1 Re4 Re6 -179.2(7) . . . . no
C1 Re1 Re4 S3 128.2(8) . . . . no
C1 Re1 Re4 S5 57.7(8) . . . . no
C1 Re1 Re4 S7 -126.5(8) . . . . no
C1 Re1 Re4 S8 -56.6(8) . . . . no
C1 Re1 Re4 C4 2.7(10) . . . . no
Re2 Re1 Re5 Re4 -109.48(8) . . . . no
Re2 Re1 Re5 Re6 -54.75(7) . . . . no
Re2 Re1 Re5 S1 68.1(2) . . . . no
Re2 Re1 Re5 S2 -2.6(2) . . . . no
Re2 Re1 Re5 S7 -107.6(2) . . . . no
Re2 Re1 Re5 S8 -178.2(2) . . . . no
Re2 Re1 Re5 C5 127.4(8) . . . . no
Re3 Re1 Re5 Re2 54.52(7) . . . . no
Re3 Re1 Re5 Re4 -54.96(7) . . . . no
Re3 Re1 Re5 Re6 -0.23(7) . . . . no
Re3 Re1 Re5 S1 122.6(2) . . . . no
Re3 Re1 Re5 S2 51.9(2) . . . . no
Re3 Re1 Re5 S7 -53.1(2) . . . . no
Re3 Re1 Re5 S8 -123.7(2) . . . . no
Re3 Re1 Re5 C5 -178.0(8) . . . . no
Re4 Re1 Re5 Re2 109.48(8) . . . . no
Re4 Re1 Re5 Re6 54.73(7) . . . . no
Re4 Re1 Re5 S1 177.5(2) . . . . no
Re4 Re1 Re5 S2 106.9(2) . . . . no
Re4 Re1 Re5 S7 1.9(2) . . . . no
Re4 Re1 Re5 S8 -68.7(2) . . . . no
Re4 Re1 Re5 C5 -123.1(8) . . . . no
S1 Re1 Re5 Re2 -68.1(2) . . . . no
S1 Re1 Re5 Re4 -177.5(2) . . . . no
S1 Re1 Re5 Re6 -122.8(2) . . . . no
S1 Re1 Re5 S2 -70.6(3) . . . . no
S1 Re1 Re5 S7 -175.6(3) . . . . no
S1 Re1 Re5 S8 113.8(3) . . . . no
S1 Re1 Re5 C5 59.4(9) . . . . no
S4 Re1 Re5 Re2 1.8(2) . . . . no
S4 Re1 Re5 Re4 -107.7(2) . . . . no
S4 Re1 Re5 Re6 -53.0(2) . . . . no
S4 Re1 Re5 S1 69.9(3) . . . . no
S4 Re1 Re5 S2 -0.8(3) . . . . no
S4 Re1 Re5 S7 -105.8(3) . . . . no
S4 Re1 Re5 S8 -176.4(3) . . . . no
S4 Re1 Re5 C5 129.2(9) . . . . no
S5 Re1 Re5 Re2 107.3(2) . . . . no
S5 Re1 Re5 Re4 -2.2(2) . . . . no
S5 Re1 Re5 Re6 52.5(2) . . . . no
S5 Re1 Re5 S1 175.3(3) . . . . no
S5 Re1 Re5 S2 104.7(3) . . . . no
S5 Re1 Re5 S7 -0.3(3) . . . . no
S5 Re1 Re5 S8 -70.9(3) . . . . no
S5 Re1 Re5 C5 -125.3(9) . . . . no
S8 Re1 Re5 Re2 178.2(2) . . . . no
S8 Re1 Re5 Re4 68.7(2) . . . . no
S8 Re1 Re5 Re6 123.4(2) . . . . no
S8 Re1 Re5 S1 -113.8(3) . . . . no
S8 Re1 Re5 S2 175.6(3) . . . . no
S8 Re1 Re5 S7 70.6(3) . . . . no
S8 Re1 Re5 C5 -54.4(9) . . . . no
C1 Re1 Re5 Re2 -128.4(9) . . . . no
C1 Re1 Re5 Re4 122.1(9) . . . . no
C1 Re1 Re5 Re6 176.8(9) . . . . no
C1 Re1 Re5 S1 -60.4(9) . . . . no
C1 Re1 Re5 S2 -131.0(9) . . . . no
C1 Re1 Re5 S7 124.0(9) . . . . no
C1 Re1 Re5 S8 53.4(9) . . . . no
S4 Re1 S5 Re3 50.2(2) . . . . no
S4 Re1 S5 Re4 123.3(2) . . . . no
S8 Re1 S5 Re3 -123.5(2) . . . . no
S8 Re1 S5 Re4 -50.3(2) . . . . no
C1 Re1 S5 Re3 145.2(6) . . . . no
C1 Re1 S5 Re4 -141.6(6) . . . . no
Re2 Re1 S8 Re4 -70.95(18) . . . . no
Re2 Re1 S8 Re5 1.8(2) . . . . no
Re3 Re1 S8 Re4 -2.7(2) . . . . no
Re3 Re1 S8 Re5 70.05(18) . . . . no
Re4 Re1 S8 Re5 72.73(15) . . . . no
Re5 Re1 S8 Re4 -72.73(15) . . . . no
S1 Re1 S8 Re4 -122.8(2) . . . . no
S1 Re1 S8 Re5 -50.1(2) . . . . no
S5 Re1 S8 Re4 49.8(2) . . . . no
S5 Re1 S8 Re5 122.5(2) . . . . no
Re4 Re1 S4 Re3 2.2(2) . . . . no
Re5 Re1 S4 Re2 -1.9(2) . . . . no
Re5 Re1 S4 Re3 70.65(18) . . . . no
S1 Re1 S4 Re2 50.0(2) . . . . no
S1 Re1 S4 Re3 122.5(2) . . . . no
S5 Re1 S4 Re2 -122.6(2) . . . . no
S5 Re1 S4 Re3 -50.1(2) . . . . no
C1 Re1 S4 Re2 145.0(6) . . . . no
C1 Re1 S4 Re3 -142.5(6) . . . . no
Re2 Re1 S5 Re3 -2.6(2) . . . . no
Re2 Re1 S5 Re4 70.57(18) . . . . no
Re3 Re1 S5 Re4 73.19(15) . . . . no
Re4 Re1 S5 Re3 -73.19(15) . . . . no
Re5 Re1 S5 Re3 -70.88(18) . . . . no
Re5 Re1 S5 Re4 2.3(2) . . . . no
C1 Re1 S8 Re4 142.2(6) . . . . no
C1 Re1 S8 Re5 -145.1(6) . . . . no
Re5 Re2 S4 Re3 -71.14(18) . . . . no
S1 Re2 S4 Re1 -50.4(2) . . . . no
S1 Re2 S4 Re3 -123.4(2) . . . . no
S6 Re2 S4 Re1 123.0(2) . . . . no
S6 Re2 S4 Re3 50.0(2) . . . . no
C2 Re2 S4 Re1 -142.9(6) . . . . no
C2 Re2 S4 Re3 144.1(6) . . . . no
Re1 Re2 S6 Re3 2.6(2) . . . . no
Re1 Re2 S6 Re6 -70.40(19) . . . . no
Re3 Re2 S6 Re6 -73.03(14) . . . . no
Re5 Re2 S6 Re3 71.18(18) . . . . no
Re5 Re2 S6 Re6 -1.9(2) . . . . no
Re6 Re2 S6 Re3 73.03(14) . . . . no
S2 Re2 S6 Re3 123.5(2) . . . . no
Re6 Re2 S4 Re1 70.29(19) . . . . no
Re6 Re2 S4 Re3 -2.7(2) . . . . no
Re1 Re2 Re3 Re4 -54.57(7) . . . . no
Re1 Re2 Re3 Re6 -109.26(8) . . . . no
Re1 Re2 Re3 S3 -107.0(2) . . . . no
Re1 Re2 Re3 S4 68.0(2) . . . . no
Re1 Re2 Re3 S5 -2.6(2) . . . . no
Re1 Re2 Re3 S6 -177.3(2) . . . . no
Re1 Re2 Re3 C3 128.0(9) . . . . no
Re5 Re2 Re3 Re1 54.76(7) . . . . no
Re5 Re2 Re3 Re4 0.20(8) . . . . no
Re5 Re2 Re3 Re6 -54.50(7) . . . . no
Re5 Re2 Re3 S3 -52.2(2) . . . . no
Re5 Re2 Re3 S4 122.7(2) . . . . no
Re5 Re2 Re3 S5 52.2(2) . . . . no
Re5 Re2 Re3 S6 -122.6(2) . . . . no
Re5 Re2 Re3 C3 -177.3(9) . . . . no
Re6 Re2 Re3 Re1 109.26(8) . . . . no
Re6 Re2 Re3 Re4 54.70(7) . . . . no
Re6 Re2 Re3 S3 2.3(2) . . . . no
Re6 Re2 Re3 S4 177.2(2) . . . . no
Re6 Re2 Re3 S5 106.7(2) . . . . no
Re6 Re2 Re3 S6 -68.1(2) . . . . no
Re6 Re2 Re3 C3 -122.8(9) . . . . no
S1 Re2 Re3 Re1 2.5(2) . . . . no
S1 Re2 Re3 Re4 -52.1(2) . . . . no
S1 Re2 Re3 Re6 -106.7(2) . . . . no
S1 Re2 Re3 S3 -104.4(3) . . . . no
S1 Re2 Re3 S4 70.5(3) . . . . no
S1 Re2 Re3 S5 0.0(3) . . . . no
S1 Re2 Re3 S6 -174.8(3) . . . . no
S1 Re2 Re3 C3 130.5(9) . . . . no
S2 Re2 Re3 Re1 108.0(2) . . . . no
S2 Re2 Re3 Re4 53.4(2) . . . . no
S2 Re2 Re3 Re6 -1.3(2) . . . . no
S2 Re2 Re3 S3 1.0(3) . . . . no
S2 Re2 Re3 S4 176.0(3) . . . . no
S2 Re2 Re3 S5 105.4(3) . . . . no
S2 Re2 Re3 S6 -69.3(3) . . . . no
S2 Re2 Re3 C3 -124.0(9) . . . . no
S4 Re2 Re3 Re1 -68.0(2) . . . . no
S4 Re2 Re3 Re4 -122.5(2) . . . . no
S4 Re2 Re3 Re6 -177.2(2) . . . . no
S4 Re2 Re3 S3 -174.9(3) . . . . no
S4 Re2 Re3 S5 -70.5(3) . . . . no
S4 Re2 Re3 S6 114.7(3) . . . . no
S4 Re2 Re3 C3 60.0(9) . . . . no
S6 Re2 Re3 Re1 177.3(2) . . . . no
S6 Re2 Re3 Re4 122.8(2) . . . . no
S6 Re2 Re3 Re6 68.1(2) . . . . no
S6 Re2 Re3 S3 70.4(3) . . . . no
S6 Re2 Re3 S4 -114.7(3) . . . . no
S6 Re2 Re3 S5 174.8(3) . . . . no
S6 Re2 Re3 C3 -54.7(9) . . . . no
C2 Re2 Re3 Re1 -125.5(10) . . . . no
C2 Re2 Re3 Re4 180.0(10) . . . . no
C2 Re2 Re3 Re6 125.3(10) . . . . no
C2 Re2 Re3 S3 127.6(10) . . . . no
C2 Re2 Re3 S4 -57.5(10) . . . . no
C2 Re2 Re3 S5 -128.0(10) . . . . no
C2 Re2 Re3 S6 57.2(10) . . . . no
C2 Re2 Re3 C3 2.5(14) . . . . no
Re1 Re2 Re5 Re4 54.68(7) . . . . no
Re1 Re2 Re5 Re6 109.62(8) . . . . no
Re1 Re2 Re5 S1 -68.6(2) . . . . no
Re1 Re2 Re5 S2 177.3(2) . . . . no
Re1 Re2 Re5 S7 107.2(2) . . . . no
Re1 Re2 Re5 S8 1.7(2) . . . . no
Re1 Re2 Re5 C5 -126.4(9) . . . . no
Re3 Re2 Re5 Re1 -54.88(7) . . . . no
Re3 Re2 Re5 Re4 -0.20(8) . . . . no
Re3 Re2 Re5 Re6 54.74(7) . . . . no
Re3 Re2 Re5 S1 -123.5(2) . . . . no
Re3 Re2 Re5 S2 122.4(2) . . . . no
Re3 Re2 Re5 S7 52.3(2) . . . . no
Re3 Re2 Re5 S8 -53.2(2) . . . . no
Re3 Re2 Re5 C5 178.7(9) . . . . no
Re6 Re2 Re5 Re1 -109.62(8) . . . . no
Re6 Re2 Re5 Re4 -54.94(7) . . . . no
Re6 Re2 Re5 S1 -178.3(2) . . . . no
Re6 Re2 Re5 S2 67.6(2) . . . . no
Re6 Re2 Re5 S7 -2.4(2) . . . . no
Re6 Re2 Re5 S8 -107.9(2) . . . . no
Re6 Re2 Re5 C5 124.0(9) . . . . no
S1 Re2 Re5 Re1 68.6(2) . . . . no
S1 Re2 Re5 Re4 123.3(2) . . . . no
S1 Re2 Re5 Re6 178.3(2) . . . . no
S1 Re2 Re5 S2 -114.1(3) . . . . no
S1 Re2 Re5 S7 175.9(3) . . . . no
S1 Re2 Re5 S8 70.4(3) . . . . no
S1 Re2 Re5 C5 -57.8(10) . . . . no
S2 Re2 Re5 Re1 -177.3(2) . . . . no
S2 Re2 Re5 Re4 -122.6(2) . . . . no
S2 Re2 Re5 Re6 -67.6(2) . . . . no
S2 Re2 Re5 S1 114.1(3) . . . . no
S2 Re2 Re5 S7 -70.0(3) . . . . no
S2 Re2 Re5 S8 -175.5(3) . . . . no
S2 Re2 Re5 C5 56.4(10) . . . . no
S4 Re2 Re5 Re1 -1.8(2) . . . . no
S4 Re2 Re5 Re4 52.9(2) . . . . no
S4 Re2 Re5 Re6 107.8(2) . . . . no
S4 Re2 Re5 S1 -70.4(3) . . . . no
S4 Re2 Re5 S2 175.5(3) . . . . no
S4 Re2 Re5 S7 105.4(3) . . . . no
S4 Re2 Re5 S8 -0.1(3) . . . . no
S4 Re2 Re5 C5 -128.2(9) . . . . no
S6 Re2 Re5 Re1 -107.8(2) . . . . no
S6 Re2 Re5 Re4 -53.1(2) . . . . no
S6 Re2 Re5 Re6 1.8(2) . . . . no
S6 Re2 Re5 S1 -176.5(3) . . . . no
S6 Re2 Re5 S2 69.4(3) . . . . no
S6 Re2 Re5 S7 -0.6(3) . . . . no
S6 Re2 Re5 S8 -106.1(3) . . . . no
S6 Re2 Re5 C5 125.8(9) . . . . no
C2 Re2 Re5 Re1 125.4(10) . . . . no
C2 Re2 Re5 Re4 -180.0(10) . . . . no
C2 Re2 Re5 Re6 -125.0(10) . . . . no
C2 Re2 Re5 S1 56.7(10) . . . . no
C2 Re2 Re5 S2 -57.4(10) . . . . no
C2 Re2 Re5 S7 -127.4(10) . . . . no
C2 Re2 Re5 S8 127.1(10) . . . . no
C2 Re2 Re5 C5 -1.0(13) . . . . no
Re1 Re2 Re6 Re3 54.99(7) . . . . no
Re1 Re2 Re6 Re4 0.15(8) . . . . no
Re1 Re2 Re6 Re5 -54.69(7) . . . . no
Re1 Re2 Re6 S2 -123.7(2) . . . . no
Re1 Re2 Re6 S3 52.7(2) . . . . no
Re1 Re2 Re6 S6 123.4(2) . . . . no
Re1 Re2 Re6 S7 -52.3(2) . . . . no
Re1 Re2 Re6 C6 -177.3(9) . . . . no
Re3 Re2 Re6 Re4 -54.84(7) . . . . no
Re3 Re2 Re6 Re5 -109.68(8) . . . . no
Re3 Re2 Re6 S2 -178.7(2) . . . . no
Re3 Re2 Re6 S3 -2.3(2) . . . . no
Re3 Re2 Re6 S6 68.4(2) . . . . no
Re3 Re2 Re6 S7 -107.3(2) . . . . no
Re3 Re2 Re6 C6 127.7(9) . . . . no
Re5 Re2 Re6 Re3 109.68(8) . . . . no
Re5 Re2 Re6 Re4 54.84(7) . . . . no
Re5 Re2 Re6 S2 -69.0(2) . . . . no
Re5 Re2 Re6 S3 107.4(2) . . . . no
Re5 Re2 Re6 S6 178.1(2) . . . . no
Re5 Re2 Re6 S7 2.4(2) . . . . no
Re5 Re2 Re6 C6 -122.6(9) . . . . no
S1 Re2 Re6 Re3 108.0(2) . . . . no
S1 Re2 Re6 Re4 53.2(2) . . . . no
S1 Re2 Re6 Re5 -1.6(2) . . . . no
S1 Re2 Re6 S2 -70.6(3) . . . . no
S1 Re2 Re6 S3 105.7(3) . . . . no
S1 Re2 Re6 S6 176.5(3) . . . . no
S1 Re2 Re6 S7 0.7(3) . . . . no
S1 Re2 Re6 C6 -124.3(9) . . . . no
S2 Re2 Re6 Re3 178.7(2) . . . . no
S2 Re2 Re6 Re4 123.8(2) . . . . no
S2 Re2 Re6 Re5 69.0(2) . . . . no
S2 Re2 Re6 S3 176.4(3) . . . . no
S2 Re2 Re6 S6 -113.0(3) . . . . no
S2 Re2 Re6 S7 71.4(3) . . . . no
S2 Re2 Re6 C6 -53.7(9) . . . . no
S4 Re2 Re6 Re3 2.6(2) . . . . no
S4 Re2 Re6 Re4 -52.2(2) . . . . no
S4 Re2 Re6 Re5 -107.0(2) . . . . no
S4 Re2 Re6 S2 -176.0(3) . . . . no
S4 Re2 Re6 S3 0.3(3) . . . . no
S4 Re2 Re6 S6 71.0(3) . . . . no
S4 Re2 Re6 S7 -104.7(3) . . . . no
S4 Re2 Re6 C6 130.3(9) . . . . no
S6 Re2 Re6 Re3 -68.4(2) . . . . no
S6 Re2 Re6 Re4 -123.3(2) . . . . no
S6 Re2 Re6 Re5 -178.1(2) . . . . no
S6 Re2 Re6 S2 113.0(3) . . . . no
S6 Re2 Re6 S3 -70.7(3) . . . . no
S6 Re2 Re6 S7 -175.7(3) . . . . no
S6 Re2 Re6 C6 59.3(9) . . . . no
C2 Re2 Re6 Re3 -127.0(8) . . . . no
C2 Re2 Re6 Re4 178.2(8) . . . . no
C2 Re2 Re6 Re5 123.3(8) . . . . no
C2 Re2 Re6 S2 54.4(8) . . . . no
C2 Re2 Re6 S3 -129.3(8) . . . . no
C2 Re2 Re6 S6 -58.6(8) . . . . no
C2 Re2 Re6 S7 125.7(8) . . . . no
C2 Re2 Re6 C6 0.7(12) . . . . no
Re1 Re2 S1 Re5 72.92(14) . . . . no
Re3 Re2 S1 Re1 -2.6(2) . . . . no
Re3 Re2 S1 Re5 70.34(19) . . . . no
Re5 Re2 S1 Re1 -72.92(14) . . . . no
Re6 Re2 S1 Re1 -71.24(18) . . . . no
Re6 Re2 S1 Re5 1.7(2) . . . . no
S2 Re2 S1 Re1 -123.4(2) . . . . no
S2 Re2 S1 Re5 -50.5(2) . . . . no
S4 Re2 S1 Re1 50.2(2) . . . . no
S4 Re2 S1 Re5 123.1(2) . . . . no
C2 Re2 S1 Re1 144.3(6) . . . . no
C2 Re2 S1 Re5 -142.8(6) . . . . no
Re1 Re2 S2 Re5 -2.7(2) . . . . no
Re1 Re2 S2 Re6 70.03(19) . . . . no
Re3 Re2 S2 Re5 -71.40(18) . . . . no
Re3 Re2 S2 Re6 1.3(2) . . . . no
Re5 Re2 S2 Re6 72.72(14) . . . . no
Re6 Re2 S2 Re5 -72.72(14) . . . . no
S1 Re2 S2 Re5 50.0(2) . . . . no
S1 Re2 S2 Re6 122.8(2) . . . . no
S6 Re2 S2 Re5 -123.5(2) . . . . no
S6 Re2 S2 Re6 -50.8(2) . . . . no
C2 Re2 S2 Re5 142.5(6) . . . . no
C2 Re2 S2 Re6 -144.8(6) . . . . no
Re1 Re2 S4 Re3 -72.99(14) . . . . no
Re3 Re2 S4 Re1 72.99(14) . . . . no
Re5 Re2 S4 Re1 1.9(2) . . . . no
S4 Re2 S6 Re6 -123.2(2) . . . . no
S2 Re2 S6 Re6 50.5(2) . . . . no
S4 Re2 S6 Re3 -50.1(2) . . . . no
C2 Re2 S6 Re3 -144.3(6) . . . . no
C2 Re2 S6 Re6 142.7(6) . . . . no
S6 Re3 Re6 Re4 177.7(2) . . . . no
C3 Re3 Re6 Re2 122.4(8) . . . . no
C3 Re3 Re6 Re4 -128.2(8) . . . . no
C3 Re3 Re6 Re5 177.1(8) . . . . no
C3 Re3 Re6 S2 123.7(9) . . . . no
C3 Re3 Re6 S3 -60.0(9) . . . . no
C3 Re3 Re6 S6 54.1(9) . . . . no
C3 Re3 Re6 S7 -130.6(9) . . . . no
C3 Re3 Re6 C6 -2.8(12) . . . . no
Re1 Re3 S3 Re4 2.1(2) . . . . no
Re1 Re3 S3 Re6 -70.83(19) . . . . no
S6 Re3 Re6 Re5 123.0(2) . . . . no
S6 Re3 Re6 S2 69.6(3) . . . . no
S6 Re3 Re6 S3 -114.1(3) . . . . no
S6 Re3 Re6 S7 175.3(3) . . . . no
S6 Re3 Re6 C6 -56.9(9) . . . . no
Re1 Re3 Re4 Re5 -54.96(7) . . . . no
Re1 Re3 Re4 Re6 -109.65(8) . . . . no
Re1 Re3 Re4 S3 -177.9(2) . . . . no
Re1 Re3 Re4 S5 68.4(2) . . . . no
Re1 Re3 Re4 S7 -107.2(2) . . . . no
Re1 Re3 Re4 S8 -2.6(2) . . . . no
Re1 Re3 Re4 C4 123.7(8) . . . . no
Re2 Re3 Re4 Re1 54.76(7) . . . . no
Re2 Re3 Re4 Re5 -0.20(8) . . . . no
Re2 Re3 Re4 Re6 -54.89(7) . . . . no
Re2 Re3 Re4 S3 -123.1(2) . . . . no
Re2 Re3 Re4 S5 123.1(2) . . . . no
Re2 Re3 Re4 S7 -52.4(2) . . . . no
Re2 Re3 Re4 S8 52.2(2) . . . . no
Re2 Re3 Re4 C4 178.5(8) . . . . no
Re6 Re3 Re4 Re1 109.65(8) . . . . no
Re6 Re3 Re4 Re5 54.69(7) . . . . no
Re6 Re3 Re4 S3 -68.2(2) . . . . no
Re6 Re3 Re4 S5 178.0(2) . . . . no
Re6 Re3 Re4 S7 2.5(2) . . . . no
Re6 Re3 Re4 S8 107.1(2) . . . . no
Re6 Re3 Re4 C4 -126.6(8) . . . . no
S3 Re3 Re4 Re1 177.9(2) . . . . no
S3 Re3 Re4 Re5 122.9(2) . . . . no
S3 Re3 Re4 Re6 68.2(2) . . . . no
S3 Re3 Re4 S5 -113.8(3) . . . . no
S3 Re3 Re4 S7 70.7(3) . . . . no
S3 Re3 Re4 S8 175.3(3) . . . . no
S3 Re3 Re4 C4 -58.4(9) . . . . no
S4 Re3 Re4 Re1 2.1(2) . . . . no
S4 Re3 Re4 Re5 -52.9(2) . . . . no
S4 Re3 Re4 Re6 -107.6(2) . . . . no
S4 Re3 Re4 S3 -175.8(3) . . . . no
S4 Re3 Re4 S5 70.4(3) . . . . no
S4 Re3 Re4 S7 -105.1(3) . . . . no
S4 Re3 Re4 S8 -0.5(3) . . . . no
S4 Re3 Re4 C4 125.8(8) . . . . no
S5 Re3 Re4 Re1 -68.4(2) . . . . no
S5 Re3 Re4 Re5 -123.3(2) . . . . no
S5 Re3 Re4 Re6 -178.0(2) . . . . no
S5 Re3 Re4 S3 113.8(3) . . . . no
S5 Re3 Re4 S7 -175.6(3) . . . . no
S5 Re3 Re4 S8 -71.0(3) . . . . no
S5 Re3 Re4 C4 55.4(8) . . . . no
S6 Re3 Re4 Re1 107.5(2) . . . . no
S6 Re3 Re4 Re5 52.6(2) . . . . no
S6 Re3 Re4 Re6 -2.1(2) . . . . no
S6 Re3 Re4 S3 -70.3(3) . . . . no
S6 Re3 Re4 S5 175.9(3) . . . . no
S6 Re3 Re4 S7 0.3(3) . . . . no
S6 Re3 Re4 S8 104.9(3) . . . . no
S6 Re3 Re4 C4 -128.8(8) . . . . no
C3 Re3 Re4 Re1 -128.0(10) . . . . no
C3 Re3 Re4 Re5 177.1(10) . . . . no
C3 Re3 Re4 Re6 122.4(10) . . . . no
C3 Re3 Re4 S3 54.2(10) . . . . no
C3 Re3 Re4 S5 -59.6(10) . . . . no
C3 Re3 Re4 S7 124.8(10) . . . . no
C3 Re3 Re4 S8 -130.6(10) . . . . no
C3 Re3 Re4 C4 -4.3(13) . . . . no
Re1 Re3 Re6 Re2 -54.90(7) . . . . no
Re1 Re3 Re6 Re4 54.51(7) . . . . no
Re1 Re3 Re6 Re5 -0.23(7) . . . . no
Re1 Re3 Re6 S2 -53.6(2) . . . . no
Re1 Re3 Re6 S3 122.7(2) . . . . no
Re1 Re3 Re6 S6 -123.2(2) . . . . no
Re1 Re3 Re6 S7 52.1(2) . . . . no
Re1 Re3 Re6 C6 179.9(8) . . . . no
Re2 Re3 Re6 Re4 109.41(8) . . . . no
Re2 Re3 Re6 Re5 54.67(7) . . . . no
Re2 Re3 Re6 S2 1.3(2) . . . . no
Re2 Re3 Re6 S3 177.6(2) . . . . no
Re2 Re3 Re6 S6 -68.3(2) . . . . no
Re2 Re3 Re6 S7 107.0(2) . . . . no
Re2 Re3 Re6 C6 -125.2(8) . . . . no
Re4 Re3 Re6 Re2 -109.41(8) . . . . no
Re4 Re3 Re6 Re5 -54.74(7) . . . . no
Re4 Re3 Re6 S2 -108.1(2) . . . . no
Re4 Re3 Re6 S3 68.2(2) . . . . no
Re4 Re3 Re6 S6 -177.7(2) . . . . no
Re4 Re3 Re6 S7 -2.5(2) . . . . no
Re4 Re3 Re6 C6 125.4(8) . . . . no
S3 Re3 Re6 Re2 -177.6(2) . . . . no
S3 Re3 Re6 Re4 -68.2(2) . . . . no
S3 Re3 Re6 Re5 -122.9(2) . . . . no
S3 Re3 Re6 S2 -176.3(3) . . . . no
S3 Re3 Re6 S6 114.1(3) . . . . no
S3 Re3 Re6 S7 -70.6(3) . . . . no
S3 Re3 Re6 C6 57.2(9) . . . . no
S4 Re3 Re6 Re2 -2.6(2) . . . . no
S4 Re3 Re6 Re4 106.8(2) . . . . no
S4 Re3 Re6 Re5 52.1(2) . . . . no
S4 Re3 Re6 S2 -1.3(3) . . . . no
S4 Re3 Re6 S3 175.0(3) . . . . no
S4 Re3 Re6 S6 -70.9(3) . . . . no
S4 Re3 Re6 S7 104.3(3) . . . . no
S4 Re3 Re6 C6 -127.9(9) . . . . no
S5 Re3 Re6 Re2 -107.6(2) . . . . no
S5 Re3 Re6 Re4 1.9(2) . . . . no
S5 Re3 Re6 Re5 -52.9(2) . . . . no
S5 Re3 Re6 S2 -106.3(3) . . . . no
S5 Re3 Re6 S3 70.0(3) . . . . no
S5 Re3 Re6 S6 -175.9(3) . . . . no
S5 Re3 Re6 S7 -0.6(3) . . . . no
S5 Re3 Re6 C6 127.2(9) . . . . no
S6 Re3 Re6 Re2 68.3(2) . . . . no
Re6 Re3 S4 Re2 2.7(2) . . . . no
S5 Re3 S4 Re1 49.9(2) . . . . no
S5 Re3 S4 Re2 123.0(2) . . . . no
S6 Re3 S4 Re1 -123.0(2) . . . . no
S6 Re3 S4 Re2 -49.9(2) . . . . no
C3 Re3 S4 Re1 146.4(7) . . . . no
C3 Re3 S4 Re2 -140.5(7) . . . . no
Re1 Re3 S5 Re4 -72.97(15) . . . . no
Re2 Re3 S5 Re1 2.6(2) . . . . no
Re2 Re3 S5 Re4 -70.34(18) . . . . no
Re4 Re3 S5 Re1 72.97(15) . . . . no
Re6 Re3 S5 Re1 71.05(18) . . . . no
Re6 Re3 S5 Re4 -1.9(2) . . . . no
S3 Re3 S5 Re1 123.2(2) . . . . no
S3 Re3 S5 Re4 50.3(2) . . . . no
S4 Re3 S5 Re1 -49.9(2) . . . . no
Re2 Re3 S3 Re4 70.5(2) . . . . no
Re2 Re3 S3 Re6 -2.4(2) . . . . no
Re4 Re3 S3 Re6 -72.91(15) . . . . no
Re6 Re3 S3 Re4 72.91(15) . . . . no
S5 Re3 S3 Re4 -50.0(2) . . . . no
S5 Re3 S3 Re6 -122.9(2) . . . . no
S6 Re3 S3 Re4 123.0(2) . . . . no
S6 Re3 S3 Re6 50.1(2) . . . . no
C3 Re3 S3 Re4 -146.5(7) . . . . no
C3 Re3 S3 Re6 140.6(7) . . . . no
Re1 Re3 S4 Re2 73.10(15) . . . . no
Re2 Re3 S4 Re1 -73.10(15) . . . . no
Re4 Re3 S4 Re1 -2.1(2) . . . . no
Re4 Re3 S4 Re2 70.96(18) . . . . no
Re6 Re3 S4 Re1 -70.40(18) . . . . no
C3 Re3 S6 Re6 -143.7(6) . . . . no
S4 Re3 S5 Re4 -122.8(2) . . . . no
C3 Re3 S5 Re1 -143.2(7) . . . . no
C3 Re3 S5 Re4 143.8(7) . . . . no
Re1 Re3 S6 Re2 -2.6(2) . . . . no
Re1 Re3 S6 Re6 70.46(18) . . . . no
Re2 Re3 S6 Re6 73.09(15) . . . . no
Re4 Re3 S6 Re2 -70.88(18) . . . . no
Re4 Re3 S6 Re6 2.2(2) . . . . no
Re6 Re3 S6 Re2 -73.09(15) . . . . no
S3 Re3 S6 Re2 -123.2(2) . . . . no
S3 Re3 S6 Re6 -50.1(2) . . . . no
S4 Re3 S6 Re2 49.8(2) . . . . no
S4 Re3 S6 Re6 122.9(2) . . . . no
C3 Re3 S6 Re2 143.2(6) . . . . no
Re1 Re4 Re6 S7 122.7(2) . . . . no
Re1 Re4 Re6 C6 177.3(9) . . . . no
Re3 Re4 Re6 Re2 54.53(7) . . . . no
Re3 Re4 Re6 Re5 109.43(8) . . . . no
Re3 Re4 Re6 S2 106.6(2) . . . . no
Re3 Re4 Re6 S3 -68.3(2) . . . . no
Re3 Re4 Re6 S6 2.2(2) . . . . no
Re3 Re4 Re6 S7 177.4(2) . . . . no
Re3 Re4 Re6 C6 -128.0(9) . . . . no
Re5 Re4 Re6 Re2 -54.90(7) . . . . no
Re5 Re4 Re6 Re3 -109.43(8) . . . . no
Re5 Re4 Re6 S2 -2.8(2) . . . . no
Re5 Re4 Re6 S3 -177.8(2) . . . . no
Re5 Re4 Re6 S6 -107.3(2) . . . . no
Re5 Re4 Re6 S7 68.0(2) . . . . no
Re5 Re4 Re6 C6 122.6(9) . . . . no
Re1 Re4 Re5 Re2 -54.69(7) . . . . no
Re1 Re4 Re5 Re6 -109.64(8) . . . . no
Re1 Re4 Re5 S1 -2.4(2) . . . . no
Re1 Re4 Re5 S2 -106.9(2) . . . . no
Re1 Re4 Re5 S7 -178.0(2) . . . . no
Re1 Re4 Re5 S8 68.1(2) . . . . no
Re1 Re4 Re5 C5 126.3(9) . . . . no
Re3 Re4 Re5 Re1 54.89(7) . . . . no
Re3 Re4 Re5 Re2 0.20(8) . . . . no
Re3 Re4 Re5 Re6 -54.75(7) . . . . no
Re3 Re4 Re5 S1 52.5(2) . . . . no
Re3 Re4 Re5 S2 -52.0(2) . . . . no
Re3 Re4 Re5 S7 -123.1(2) . . . . no
Re3 Re4 Re5 S8 123.0(2) . . . . no
Re3 Re4 Re5 C5 -178.8(9) . . . . no
Re6 Re4 Re5 Re1 109.64(8) . . . . no
Re6 Re4 Re5 Re2 54.95(7) . . . . no
Re6 Re4 Re5 S1 107.3(2) . . . . no
Re6 Re4 Re5 S2 2.8(2) . . . . no
Re6 Re4 Re5 S7 -68.4(2) . . . . no
Re6 Re4 Re5 S8 177.8(2) . . . . no
Re6 Re4 Re5 C5 -124.0(9) . . . . no
S3 Re4 Re5 Re1 107.5(2) . . . . no
S3 Re4 Re5 Re2 52.8(2) . . . . no
S3 Re4 Re5 Re6 -2.1(2) . . . . no
S3 Re4 Re5 S1 105.2(3) . . . . no
S3 Re4 Re5 S2 0.7(3) . . . . no
S3 Re4 Re5 S7 -70.5(3) . . . . no
S3 Re4 Re5 S8 175.7(3) . . . . no
S3 Re4 Re5 C5 -126.1(9) . . . . no
S5 Re4 Re5 Re1 2.3(2) . . . . no
S5 Re4 Re5 Re2 -52.4(2) . . . . no
S5 Re4 Re5 Re6 -107.4(2) . . . . no
S5 Re4 Re5 S1 -0.1(3) . . . . no
S5 Re4 Re5 S2 -104.6(3) . . . . no
S5 Re4 Re5 S7 -175.7(3) . . . . no
S5 Re4 Re5 S8 70.4(3) . . . . no
S5 Re4 Re5 C5 128.6(9) . . . . no
S7 Re4 Re5 Re1 178.0(2) . . . . no
S7 Re4 Re5 Re2 123.3(2) . . . . no
S7 Re4 Re5 Re6 68.4(2) . . . . no
S7 Re4 Re5 S1 175.7(3) . . . . no
S7 Re4 Re5 S2 71.1(3) . . . . no
S7 Re4 Re5 S8 -113.9(3) . . . . no
S7 Re4 Re5 C5 -55.7(9) . . . . no
S8 Re4 Re5 Re1 -68.1(2) . . . . no
S8 Re4 Re5 Re2 -122.8(2) . . . . no
S8 Re4 Re5 Re6 -177.8(2) . . . . no
S8 Re4 Re5 S1 -70.5(3) . . . . no
S8 Re4 Re5 S2 -175.0(3) . . . . no
S8 Re4 Re5 S7 113.9(3) . . . . no
S8 Re4 Re5 C5 58.2(9) . . . . no
C4 Re4 Re5 Re1 -123.7(9) . . . . no
C4 Re4 Re5 Re2 -178.4(9) . . . . no
C4 Re4 Re5 Re6 126.6(9) . . . . no
C4 Re4 Re5 S1 -126.1(9) . . . . no
C4 Re4 Re5 S2 129.4(9) . . . . no
C4 Re4 Re5 S7 58.3(9) . . . . no
C4 Re4 Re5 S8 -55.6(9) . . . . no
C4 Re4 Re5 C5 2.6(12) . . . . no
Re1 Re4 Re6 Re2 -0.15(8) . . . . no
Re1 Re4 Re6 Re3 -54.68(7) . . . . no
Re1 Re4 Re6 Re5 54.76(7) . . . . no
Re1 Re4 Re6 S2 51.9(2) . . . . no
Re1 Re4 Re6 S3 -123.0(2) . . . . no
Re1 Re4 Re6 S6 -52.5(2) . . . . no
S7 Re4 S3 Re6 -50.1(2) . . . . no
C4 Re4 S3 Re3 141.9(6) . . . . no
C4 Re4 S3 Re6 -145.3(6) . . . . no
Re1 Re4 S5 Re3 72.80(14) . . . . no
Re3 Re4 S5 Re1 -72.80(14) . . . . no
Re5 Re4 S5 Re1 -2.3(2) . . . . no
Re5 Re4 S5 Re3 70.47(19) . . . . no
Re6 Re4 S5 Re1 -70.86(19) . . . . no
Re6 Re4 S5 Re3 1.9(2) . . . . no
S3 Re4 S5 Re1 -123.2(2) . . . . no
S3 Re4 S5 Re3 -50.4(2) . . . . no
S8 Re4 S5 Re1 50.0(2) . . . . no
S8 Re4 S5 Re3 122.8(2) . . . . no
C4 Re4 S5 Re1 143.8(6) . . . . no
C4 Re4 S5 Re3 -143.5(6) . . . . no
Re1 Re4 S7 Re5 2.0(2) . . . . no
S3 Re4 Re6 Re2 122.9(2) . . . . no
S3 Re4 Re6 Re3 68.3(2) . . . . no
S3 Re4 Re6 Re5 177.8(2) . . . . no
S3 Re4 Re6 S2 175.0(3) . . . . no
S3 Re4 Re6 S6 70.5(3) . . . . no
S3 Re4 Re6 S7 -114.3(3) . . . . no
S3 Re4 Re6 C6 -59.7(9) . . . . no
S5 Re4 Re6 Re2 52.7(2) . . . . no
S5 Re4 Re6 Re3 -1.9(2) . . . . no
S5 Re4 Re6 Re5 107.6(2) . . . . no
S5 Re4 Re6 S2 104.7(3) . . . . no
S5 Re4 Re6 S3 -70.2(3) . . . . no
S5 Re4 Re6 S6 0.3(3) . . . . no
S5 Re4 Re6 S7 175.5(3) . . . . no
S5 Re4 Re6 C6 -129.9(9) . . . . no
S7 Re4 Re6 Re2 -122.9(2) . . . . no
S7 Re4 Re6 Re3 -177.4(2) . . . . no
S7 Re4 Re6 Re5 -68.0(2) . . . . no
S7 Re4 Re6 S2 -70.8(3) . . . . no
S7 Re4 Re6 S3 114.3(3) . . . . no
S7 Re4 Re6 S6 -175.3(3) . . . . no
S7 Re4 Re6 C6 54.6(9) . . . . no
S8 Re4 Re6 Re2 -52.8(2) . . . . no
S8 Re4 Re6 Re3 -107.3(2) . . . . no
S8 Re4 Re6 Re5 2.1(2) . . . . no
S8 Re4 Re6 S2 -0.7(3) . . . . no
S8 Re4 Re6 S3 -175.7(3) . . . . no
S8 Re4 Re6 S6 -105.2(3) . . . . no
S8 Re4 Re6 S7 70.1(3) . . . . no
S8 Re4 Re6 C6 124.7(9) . . . . no
C4 Re4 Re6 Re2 177.9(7) . . . . no
C4 Re4 Re6 Re3 123.3(7) . . . . no
C4 Re4 Re6 Re5 -127.3(7) . . . . no
C4 Re4 Re6 S2 -130.1(7) . . . . no
C4 Re4 Re6 S3 55.0(8) . . . . no
C4 Re4 Re6 S6 125.5(7) . . . . no
C4 Re4 Re6 S7 -59.3(7) . . . . no
C4 Re4 Re6 C6 -4.7(11) . . . . no
Re1 Re4 S3 Re3 -2.1(2) . . . . no
Re1 Re4 S3 Re6 70.78(19) . . . . no
Re3 Re4 S3 Re6 72.88(16) . . . . no
Re5 Re4 S3 Re3 -70.71(18) . . . . no
Re5 Re4 S3 Re6 2.2(2) . . . . no
Re6 Re4 S3 Re3 -72.88(16) . . . . no
S5 Re4 S3 Re3 50.5(2) . . . . no
S5 Re4 S3 Re6 123.4(2) . . . . no
S7 Re4 S3 Re3 -123.0(2) . . . . no
Re6 Re4 S8 Re1 71.02(18) . . . . no
Re6 Re4 S8 Re5 -2.2(2) . . . . no
S5 Re4 S8 Re1 -50.2(2) . . . . no
S5 Re4 S8 Re5 -123.4(2) . . . . no
S7 Re4 S8 Re1 123.3(2) . . . . no
S7 Re4 S8 Re5 50.1(2) . . . . no
C4 Re4 S8 Re1 -141.6(6) . . . . no
C4 Re4 S8 Re5 145.2(6) . . . . no
S8 Re4 S7 Re5 -50.2(2) . . . . no
S8 Re4 S7 Re6 -123.1(2) . . . . no
C4 Re4 S7 Re5 -143.9(6) . . . . no
C4 Re4 S7 Re6 143.1(6) . . . . no
Re1 Re4 S8 Re5 -73.18(14) . . . . no
Re3 Re4 S8 Re1 2.7(2) . . . . no
Re3 Re4 S8 Re5 -70.52(18) . . . . no
Re5 Re4 S8 Re1 73.18(14) . . . . no
Re1 Re4 S7 Re6 -70.98(18) . . . . no
Re3 Re4 S7 Re5 70.41(19) . . . . no
Re3 Re4 S7 Re6 -2.5(2) . . . . no
Re5 Re4 S7 Re6 -72.93(14) . . . . no
Re6 Re4 S7 Re5 72.93(14) . . . . no
S3 Re4 S7 Re5 123.0(2) . . . . no
S3 Re4 S7 Re6 50.1(2) . . . . no
S2 Re5 Re6 S3 -174.9(3) . . . . no
S2 Re5 Re6 S6 -69.6(3) . . . . no
S2 Re5 Re6 S7 114.7(3) . . . . no
S2 Re5 Re6 C6 57.7(8) . . . . no
S7 Re5 Re6 Re2 177.5(2) . . . . no
S7 Re5 Re6 Re3 123.1(2) . . . . no
S7 Re5 Re6 Re4 68.3(2) . . . . no
S7 Re5 Re6 S2 -114.7(3) . . . . no
S1 Re5 Re6 S2 69.5(3) . . . . no
S1 Re5 Re6 S3 -105.5(3) . . . . no
S1 Re5 Re6 S6 -0.2(3) . . . . no
S1 Re5 Re6 S7 -175.8(3) . . . . no
S1 Re5 Re6 C6 127.2(8) . . . . no
S2 Re5 Re6 Re2 -67.8(2) . . . . no
S2 Re5 Re6 Re3 -122.2(2) . . . . no
S2 Re5 Re6 Re4 -177.1(2) . . . . no
Re1 Re5 Re6 Re2 54.62(7) . . . . no
Re1 Re5 Re6 Re3 0.23(7) . . . . no
Re1 Re5 Re6 Re4 -54.60(7) . . . . no
Re1 Re5 Re6 S2 122.5(2) . . . . no
Re1 Re5 Re6 S3 -52.5(2) . . . . no
Re1 Re5 Re6 S6 52.8(2) . . . . no
Re1 Re5 Re6 S7 -122.9(2) . . . . no
Re1 Re5 Re6 C6 -179.9(8) . . . . no
Re2 Re5 Re6 Re3 -54.39(7) . . . . no
Re2 Re5 Re6 Re4 -109.22(8) . . . . no
Re2 Re5 Re6 S2 67.8(2) . . . . no
Re2 Re5 Re6 S3 -107.1(2) . . . . no
Re2 Re5 Re6 S6 -1.8(2) . . . . no
Re2 Re5 Re6 S7 -177.5(2) . . . . no
Re2 Re5 Re6 C6 125.5(8) . . . . no
Re4 Re5 Re6 Re2 109.22(8) . . . . no
Re4 Re5 Re6 Re3 54.83(7) . . . . no
Re4 Re5 Re6 S2 177.1(2) . . . . no
Re4 Re5 Re6 S3 2.1(2) . . . . no
Re4 Re5 Re6 S6 107.4(2) . . . . no
Re4 Re5 Re6 S7 -68.3(2) . . . . no
Re4 Re5 Re6 C6 -125.3(8) . . . . no
S1 Re5 Re6 Re2 1.7(2) . . . . no
S1 Re5 Re6 Re3 -52.8(2) . . . . no
S1 Re5 Re6 Re4 -107.6(2) . . . . no
Re4 Re5 S7 Re6 72.92(15) . . . . no
Re6 Re5 S7 Re4 -72.92(15) . . . . no
S2 Re5 S7 Re4 -122.3(2) . . . . no
S2 Re5 S7 Re6 -49.4(2) . . . . no
S8 Re5 S7 Re4 50.6(2) . . . . no
S8 Re5 S7 Re6 123.5(2) . . . . no
C5 Re5 S7 Re4 143.2(6) . . . . no
C5 Re5 S7 Re6 -143.9(6) . . . . no
Re1 Re5 S8 Re4 72.68(15) . . . . no
Re2 Re5 S8 Re1 -1.8(2) . . . . no
Re2 Re5 S8 Re4 70.90(18) . . . . no
Re4 Re5 S8 Re1 -72.68(15) . . . . no
Re6 Re5 S8 Re1 -70.50(18) . . . . no
Re6 Re5 S8 Re4 2.2(2) . . . . no
S1 Re5 S8 Re1 50.6(2) . . . . no
S1 Re5 S8 Re4 123.3(2) . . . . no
S7 Re5 Re6 S3 70.4(3) . . . . no
S7 Re5 Re6 S6 175.7(3) . . . . no
S7 Re5 Re6 C6 -57.0(8) . . . . no
S8 Re5 Re6 Re2 107.1(2) . . . . no
S8 Re5 Re6 Re3 52.7(2) . . . . no
S8 Re5 Re6 Re4 -2.1(2) . . . . no
S8 Re5 Re6 S2 174.9(3) . . . . no
S8 Re5 Re6 S3 0.0(3) . . . . no
S8 Re5 Re6 S6 105.3(3) . . . . no
S8 Re5 Re6 S7 -70.4(3) . . . . no
S8 Re5 Re6 C6 -127.4(8) . . . . no
C5 Re5 Re6 Re2 -127.5(8) . . . . no
C5 Re5 Re6 Re3 178.1(8) . . . . no
C5 Re5 Re6 Re4 123.3(8) . . . . no
C5 Re5 Re6 S2 -59.7(8) . . . . no
C5 Re5 Re6 S3 125.4(8) . . . . no
C5 Re5 Re6 S6 -129.3(8) . . . . no
C5 Re5 Re6 S7 55.0(8) . . . . no
C5 Re5 Re6 C6 -2.0(11) . . . . no
Re1 Re5 S1 Re2 -72.76(15) . . . . no
Re2 Re5 S1 Re1 72.76(15) . . . . no
Re4 Re5 S1 Re1 2.4(2) . . . . no
Re4 Re5 S1 Re2 -70.35(18) . . . . no
Re6 Re5 S1 Re1 71.06(18) . . . . no
Re6 Re5 S1 Re2 -1.7(2) . . . . no
S2 Re5 S1 Re1 122.6(2) . . . . no
S2 Re5 S1 Re2 49.8(2) . . . . no
S8 Re5 S1 Re1 -50.4(2) . . . . no
S8 Re5 S1 Re2 -123.1(2) . . . . no
C5 Re5 S1 Re1 -143.0(6) . . . . no
C5 Re5 S1 Re2 144.3(6) . . . . no
Re1 Re5 S2 Re2 2.7(2) . . . . no
Re1 Re5 S2 Re6 -70.89(18) . . . . no
Re2 Re5 S2 Re6 -73.55(15) . . . . no
Re4 Re5 S2 Re2 70.69(18) . . . . no
Re4 Re5 S2 Re6 -2.9(2) . . . . no
Re6 Re5 S2 Re2 73.55(15) . . . . no
S1 Re5 S2 Re2 -50.1(2) . . . . no
S1 Re5 S2 Re6 -123.7(2) . . . . no
S7 Re5 S2 Re2 123.5(2) . . . . no
S7 Re5 S2 Re6 50.0(2) . . . . no
C5 Re5 S2 Re2 -144.9(6) . . . . no
C5 Re5 S2 Re6 141.5(6) . . . . no
Re1 Re5 S7 Re4 -2.0(2) . . . . no
Re1 Re5 S7 Re6 70.97(18) . . . . no
Re2 Re5 S7 Re4 -70.45(18) . . . . no
Re2 Re5 S7 Re6 2.5(2) . . . . no
C5 Re5 S8 Re1 145.4(6) . . . . no
S7 Re5 S8 Re1 -123.1(2) . . . . no
S7 Re5 S8 Re4 -50.4(2) . . . . no
C5 Re5 S8 Re4 -141.9(6) . . . . no
C6 Re6 S7 Re5 142.2(6) . . . . no
Re5 Re6 S3 Re3 70.80(19) . . . . no
Re5 Re6 S3 Re4 -2.2(2) . . . . no
S6 Re6 S3 Re3 -50.2(2) . . . . no
S6 Re6 S3 Re4 -123.2(2) . . . . no
S7 Re6 S3 Re3 123.0(2) . . . . no
S7 Re6 S3 Re4 50.0(2) . . . . no
C6 Re6 S3 Re3 -144.8(6) . . . . no
C6 Re6 S3 Re4 142.2(6) . . . . no
Re2 Re6 S6 Re3 -72.55(15) . . . . no
Re3 Re6 S6 Re2 72.55(15) . . . . no
Re4 Re6 S6 Re2 70.34(18) . . . . no
C6 Re6 S7 Re4 -144.8(6) . . . . no
S3 Re6 S7 Re5 -123.1(2) . . . . no
Re3 Re6 S3 Re4 -72.97(15) . . . . no
Re4 Re6 S3 Re3 72.97(15) . . . . no
Re2 Re6 S2 Re5 72.78(15) . . . . no
Re3 Re6 S2 Re2 -1.3(2) . . . . no
Re3 Re6 S2 Re5 71.47(18) . . . . no
Re4 Re6 S2 Re2 -69.90(18) . . . . no
Re4 Re6 S2 Re5 2.9(2) . . . . no
Re5 Re6 S2 Re2 -72.78(15) . . . . no
S6 Re6 S2 Re2 50.8(2) . . . . no
S6 Re6 S2 Re5 123.6(2) . . . . no
S7 Re6 S2 Re2 -122.5(2) . . . . no
S7 Re6 S2 Re5 -49.7(2) . . . . no
C6 Re6 S2 Re2 145.4(6) . . . . no
C6 Re6 S2 Re5 -141.9(6) . . . . no
Re2 Re6 S3 Re3 2.4(2) . . . . no
Re2 Re6 S3 Re4 -70.61(19) . . . . no
Re5 Re6 S6 Re3 -70.69(18) . . . . no
S2 Re6 S6 Re2 -50.7(2) . . . . no
S2 Re6 S6 Re3 -123.2(2) . . . . no
S3 Re6 S6 Re2 122.8(2) . . . . no
S3 Re6 S6 Re3 50.3(2) . . . . no
C6 Re6 S6 Re2 -142.5(6) . . . . no
C6 Re6 S6 Re3 144.9(6) . . . . no
Re2 Re6 S7 Re4 70.57(18) . . . . no
Re2 Re6 S7 Re5 -2.5(2) . . . . no
Re3 Re6 S7 Re4 2.5(2) . . . . no
Re3 Re6 S7 Re5 -70.50(18) . . . . no
Re4 Re6 S7 Re5 -73.03(15) . . . . no
Re5 Re6 S7 Re4 73.03(15) . . . . no
Re4 Re6 S6 Re3 -2.2(2) . . . . no
Re5 Re6 S6 Re2 1.9(2) . . . . no
S3 Re6 S7 Re4 -50.1(2) . . . . no
S2 Re6 S7 Re5 50.3(2) . . . . no
S2 Re6 S7 Re4 123.3(2) . . . . no
C231 N21 C221 C222 165(6) . . . . no
C211 N21 C221 C222 -76(6) . . . . no
C211 N21 C231 C232 137(9) . . . . no
C241 N21 C221 C222 46(7) . . . . no
C221 N21 C241 C242 147(9) . . . . no
C221 N21 C211 C212 -58(7) . . . . no
C241 N21 C211 C212 169(6) . . . . no
C211 N21 C241 C242 -92(10) . . . . no
C241 N21 C231 C232 17(10) . . . . no
C231 N21 C241 C242 34(10) . . . . no
C221 N21 C231 C232 -113(9) . . . . no
C231 N21 C211 C212 48(7) . . . . no
C141 N11 C131 C132 55(3) . . . . no
C121 N11 C131 C132 -63(3) . . . . no
C141 N11 C121 C122 65(3) . . . . no
C141 N11 C111 C112 176(2) . . . . no
C121 N11 C111 C112 -59(3) . . . . no
C131 N11 C111 C112 58(3) . . . . no
C131 N11 C121 C122 -179(2) . . . . no
C121 N11 C141 C142 174(2) . . . . no
C111 N11 C121 C122 -62(3) . . . . no
C111 N11 C131 C132 177(3) . . . . no
C111 N11 C141 C142 -61(3) . . . . no
C131 N11 C141 C142 58(3) . . . . no
N21 C211 C212 C213 173(4) . . . . no
N21 C221 C222 C223 -175(4) . . . . no
N21 C231 C232 C233 -179(7) . . . . no
N21 C231 C232 C243 8(12) . . . 3_556 no
N11 C111 C112 C113 176(2) . . . . no
N11 C121 C122 C123 -174(3) . . . . no
N11 C131 C132 C133 -173(3) . . . . no
N11 C141 C142 C143 -178(2) . . . . no
